data_2022519
loop_
_publ_author_name
'Grze\'skiewicz, Anita M.'
'Stefa\'nski, Tomasz'
'Dutkiewicz, Zbigniew'
'Kubicki, Maciej'

_publ_section_title
;
 Weak intermolecular interactions in a series of biologically active
 4'-methylthio-<i>trans</i>-stilbenes
;
_journal_coeditor_code WP3023
_journal_issue 2
_journal_name_full 'Acta Crystallographica Section C'
_journal_page_first
;
;
_journal_paper_doi 10.1107/S2053229622000420
_journal_volume 78
_journal_year 2022
_chemical_formula_iupac 'C16 H16 O S'
_chemical_formula_moiety 'C16 H16 O S'
_chemical_formula_sum 'C16 H16 O S'
_chemical_formula_weight 256.35
_chemical_name_common
;
3-Methoxy-4'-methylsulfanyl-<i>trans</i>-stilbene
;
_chemical_name_systematic
;
1-[(<i>E</i>)-2-(3-Methoxyphenyl)ethenyl]-4-(methylsulfanyl)benzene
;
_space_group_crystal_system orthorhombic
_space_group_IT_number 19
_space_group_name_Hall 'P 2ac 2ab'
_space_group_name_H-M_alt 'P 21 21 21'
_atom_sites_solution_hydrogens geom
_audit_creation_method SHELXL-2014/7
_cell_angle_alpha 90
_cell_angle_beta 90
_cell_angle_gamma 90
_cell_formula_units_Z 4
_cell_length_a 5.1311(3)
_cell_length_b 9.1135(6)
_cell_length_c 28.400(3)
_cell_measurement_reflns_used 971
_cell_measurement_temperature 100.0(10)
_cell_measurement_theta_max 27.7850
_cell_measurement_theta_min 3.6310
_cell_volume 1328.05(18)
_computing_cell_refinement
;
CrysAlis PRO (Rigaku OD, 2021)
;
_computing_data_collection
;
CrysAlis PRO (Rigaku OD, 2021)
;
_computing_data_reduction
;
CrysAlis PRO (Rigaku OD, 2021)
;
_computing_molecular_graphics
;
Mercury (Macrae <i>et al.</i>,  2020)
;
_computing_publication_material
;
SHELXL2014 (Sheldrick, 2015b)
;
_computing_structure_refinement
;
SHELXL2014 (Sheldrick, 2015b)
;
_computing_structure_solution
;
SHELXT2014 (Sheldrick, 2015a)
;
_diffrn_ambient_temperature 100.0(10)
_diffrn_detector 'CCD plate'
_diffrn_detector_area_resol_mean 16.1544
_diffrn_measured_fraction_theta_full 0.998
_diffrn_measured_fraction_theta_max 0.859
_diffrn_measurement_device 'four-circle diffractometer'
_diffrn_measurement_device_type 'Rigaku OD Xcalibur Eos'
_diffrn_measurement_method '\w scans'
_diffrn_radiation_monochromator graphite
_diffrn_radiation_probe x-ray
_diffrn_radiation_type 'Mo K\a'
_diffrn_radiation_wavelength 0.71073
_diffrn_reflns_av_R_equivalents 0.0245
_diffrn_reflns_av_unetI/netI 0.0729
_diffrn_reflns_limit_h_max 6
_diffrn_reflns_limit_h_min -6
_diffrn_reflns_limit_k_max 10
_diffrn_reflns_limit_k_min -11
_diffrn_reflns_limit_l_max 21
_diffrn_reflns_limit_l_min -34
_diffrn_reflns_number 3419
_diffrn_reflns_theta_full 25.000
_diffrn_reflns_theta_max 28.207
_diffrn_reflns_theta_min 2.869
_diffrn_source 'fine-focus sealed X-ray tube'
_exptl_absorpt_coefficient_mu 0.228
_exptl_absorpt_correction_T_max 1.00000
_exptl_absorpt_correction_T_min 0.95119
_exptl_absorpt_correction_type multi-scan
_exptl_absorpt_process_details
;
(CrysAlis PRO; Rigaku OD, 2021)
;
_exptl_crystal_colour colourless
_exptl_crystal_density_diffrn 1.282
_exptl_crystal_description plate
_exptl_crystal_F_000 544
_exptl_crystal_size_max 0.3
_exptl_crystal_size_mid 0.3
_exptl_crystal_size_min 0.07
_refine_diff_density_max 0.356
_refine_diff_density_min -0.268
_refine_ls_abs_structure_details
;
Flack <i>x</i> determined using 550 quotients [(I+)-(I-)]/[(I+)+(I-)]
(Parsons <i>et al.</i>,  2013)
;
_refine_ls_abs_structure_Flack -0.02(8)
_refine_ls_extinction_method none
_refine_ls_goodness_of_fit_ref 1.143
_refine_ls_hydrogen_treatment constr
_refine_ls_matrix_type full
_refine_ls_number_parameters 165
_refine_ls_number_reflns 2562
_refine_ls_number_restraints 0
_refine_ls_restrained_S_all 1.143
_refine_ls_R_factor_all 0.0675
_refine_ls_R_factor_gt 0.0570
_refine_ls_shift/su_max 0.000
_refine_ls_shift/su_mean 0.000
_refine_ls_structure_factor_coef Fsqd
_refine_ls_weighting_details 'w=1/[\s^2^(Fo^2^)+(0.0143P)^2^+0.5123P] where P=(Fo^2^+2Fc^2^)/3'
_refine_ls_weighting_scheme calc
_refine_ls_wR_factor_gt 0.0904
_refine_ls_wR_factor_ref 0.0985
_reflns_number_gt 2259
_reflns_number_total 2562
_reflns_threshold_expression 'I > 2\s(I)'
_cod_data_source_file wp3023sup1.cif
_cod_data_source_block 2
_cod_database_code 2022519
_shelx_space_group_comment
;
The symmetry employed for this shelxl refinement is uniquely defined
by the following loop, which should always be used as a source of
symmetry information in preference to the above space-group names.
They are only intended as comments.
;

loop_
_space_group_symop_operation_xyz
'x, y, z'
'-x+1/2, -y, z+1/2'
'-x, y+1/2, -z+1/2'
'x+1/2, -y+1/2, -z'

loop_
_atom_site_type_symbol
_atom_site_label
_atom_site_fract_x
_atom_site_fract_y
_atom_site_fract_z
_atom_site_U_iso_or_equiv
_atom_site_adp_type
_atom_site_calc_flag
_atom_site_occupancy
_atom_site_disorder_assembly
_atom_site_disorder_group
C C1 0.6014(8) 0.6600(4) 0.61620(14) 0.0213(9) Uani d 1 . .
C C2 0.5497(8) 0.5590(4) 0.58017(14) 0.0186(9) Uani d 1 . .
H H2 0.4121 0.4902 0.5839 0.022 Uiso calc 1 . .
C C3 0.6969(8) 0.5582(4) 0.53917(14) 0.0203(9) Uani d 1 . .
O O3 0.6602(6) 0.4624(3) 0.50237(10) 0.0257(7) Uani d 1 . .
C C31 0.4398(8) 0.3678(4) 0.50552(16) 0.0300(11) Uani d 1 . .
H H31A 0.4270 0.3088 0.4768 0.045 Uiso calc 1 . .
H H31B 0.2814 0.4268 0.5092 0.045 Uiso calc 1 . .
H H31C 0.4595 0.3029 0.5328 0.045 Uiso calc 1 . .
C C4 0.8969(8) 0.6592(4) 0.53316(14) 0.0225(10) Uani d 1 . .
H H4 0.9977 0.6591 0.5051 0.027 Uiso calc 1 . .
C C5 0.9482(8) 0.7601(4) 0.56845(15) 0.0253(10) Uani d 1 . .
H H5 1.0853 0.8291 0.5645 0.030 Uiso calc 1 . .
C C6 0.8006(7) 0.7615(5) 0.60971(14) 0.0247(10) Uani d 1 . .
H H6 0.8364 0.8321 0.6335 0.030 Uiso calc 1 . .
C C7 0.4379(8) 0.6518(4) 0.65869(14) 0.0209(10) Uani d 1 . .
H H7 0.2955 0.5852 0.6579 0.025 Uiso calc 1 . .
C C8 0.4701(8) 0.7286(4) 0.69810(14) 0.0223(9) Uani d 1 . .
H H8 0.6110 0.7962 0.6987 0.027 Uiso calc 1 . .
C C1' 0.3094(7) 0.7192(4) 0.74085(14) 0.0190(9) Uani d 1 . .
C C2' 0.3578(9) 0.8161(4) 0.77820(14) 0.0231(10) Uani d 1 . .
H H2' 0.4930 0.8866 0.7752 0.028 Uiso calc 1 . .
C C3' 0.2140(8) 0.8116(4) 0.81928(14) 0.0230(10) Uani d 1 . .
H H3' 0.2501 0.8798 0.8437 0.028 Uiso calc 1 . .
C C4' 0.0167(7) 0.7082(4) 0.82530(13) 0.0173(8) Uani d 1 . .
S S4' -0.1444(2) 0.70989(11) 0.87990(4) 0.0268(3) Uani d 1 . .
C C41' -0.3694(8) 0.5594(4) 0.87630(15) 0.0269(10) Uani d 1 . .
H H41A -0.4900 0.5757 0.8501 0.040 Uiso calc 1 . .
H H41B -0.4680 0.5523 0.9058 0.040 Uiso calc 1 . .
H H41C -0.2730 0.4680 0.8711 0.040 Uiso calc 1 . .
C C5' -0.0359(8) 0.6109(4) 0.78850(14) 0.0205(9) Uani d 1 . .
H H5' -0.1706 0.5402 0.7918 0.025 Uiso calc 1 . .
C C6' 0.1081(8) 0.6172(4) 0.74710(14) 0.0242(10) Uani d 1 . .
H H6' 0.0689 0.5505 0.7224 0.029 Uiso calc 1 . .

loop_
_atom_site_aniso_label
_atom_site_aniso_U_11
_atom_site_aniso_U_22
_atom_site_aniso_U_33
_atom_site_aniso_U_12
_atom_site_aniso_U_13
_atom_site_aniso_U_23
C1 0.018(2) 0.0231(19) 0.022(2) 0.0102(18) -0.0016(19) 0.0044(18)
C2 0.018(2) 0.0145(19) 0.023(2) 0.0055(19) 0.0020(18) 0.0046(17)
C3 0.020(2) 0.019(2) 0.022(2) 0.0061(19) -0.0009(18) 0.0057(17)
O3 0.0292(16) 0.0221(14) 0.0259(16) -0.0042(15) 0.0074(15) -0.0023(13)
C31 0.030(3) 0.029(2) 0.031(3) -0.003(2) 0.007(2) -0.004(2)
C4 0.017(2) 0.029(2) 0.022(2) 0.0035(19) 0.0033(18) 0.0064(18)
C5 0.014(2) 0.026(2) 0.036(3) -0.0019(19) -0.0014(19) 0.004(2)
C6 0.018(2) 0.029(2) 0.027(2) 0.0022(19) -0.0038(18) -0.0025(19)
C7 0.021(2) 0.017(2) 0.026(2) 0.0036(18) -0.0017(19) -0.0004(18)
C8 0.016(2) 0.021(2) 0.030(2) -0.0035(19) -0.0034(18) 0.0036(19)
C1' 0.017(2) 0.0180(19) 0.022(2) 0.0066(19) -0.0053(17) 0.0053(17)
C2' 0.024(2) 0.0130(19) 0.032(2) 0.001(2) -0.005(2) 0.0031(18)
C3' 0.027(2) 0.020(2) 0.022(2) 0.0016(19) -0.0078(19) 0.0001(18)
C4' 0.0145(19) 0.0166(19) 0.021(2) 0.0090(19) -0.0044(16) -0.0012(18)
S4' 0.0308(6) 0.0277(5) 0.0220(5) -0.0001(6) 0.0017(5) -0.0056(5)
C41' 0.029(2) 0.022(2) 0.029(2) 0.001(2) 0.006(2) 0.002(2)
C5' 0.012(2) 0.023(2) 0.026(2) -0.0024(19) 0.0001(18) -0.0013(19)
C6' 0.023(2) 0.024(2) 0.025(2) 0.003(2) -0.006(2) -0.0093(19)

loop_
_atom_type_symbol
_atom_type_description
_atom_type_scat_dispersion_real
_atom_type_scat_dispersion_imag
_atom_type_scat_source
C C 0.0033 0.0016 'International Tables Vol C Tables 4.2.6.8 and 6.1.1.4'
H H 0.0000 0.0000 'International Tables Vol C Tables 4.2.6.8 and 6.1.1.4'
O O 0.0106 0.0060 'International Tables Vol C Tables 4.2.6.8 and 6.1.1.4'
S S 0.1246 0.1234 'International Tables Vol C Tables 4.2.6.8 and 6.1.1.4'

loop_
_geom_angle_atom_site_label_1
_geom_angle_atom_site_label_2
_geom_angle_atom_site_label_3
_geom_angle_site_symmetry_1
_geom_angle_site_symmetry_3
_geom_angle
_geom_angle_publ_flag
C6 C1 C2 . . 118.6(4) ?
C6 C1 C7 . . 124.1(4) ?
C2 C1 C7 . . 117.2(4) ?
C3 C2 C1 . . 120.9(4) ?
C3 C2 H2 . . 119.6 ?
C1 C2 H2 . . 119.6 ?
O3 C3 C2 . . 124.5(4) ?
O3 C3 C4 . . 115.4(4) ?
C2 C3 C4 . . 120.1(4) ?
C3 O3 C31 . . 116.4(3) ?
O3 C31 H31A . . 109.5 ?
O3 C31 H31B . . 109.5 ?
H31A C31 H31B . . 109.5 ?
O3 C31 H31C . . 109.5 ?
H31A C31 H31C . . 109.5 ?
H31B C31 H31C . . 109.5 ?
C5 C4 C3 . . 119.4(4) ?
C5 C4 H4 . . 120.3 ?
C3 C4 H4 . . 120.3 ?
C4 C5 C6 . . 120.7(4) ?
C4 C5 H5 . . 119.6 ?
C6 C5 H5 . . 119.6 ?
C1 C6 C5 . . 120.3(4) ?
C1 C6 H6 . . 119.9 ?
C5 C6 H6 . . 119.9 ?
C8 C7 C1 . . 126.3(4) ?
C8 C7 H7 . . 116.8 ?
C1 C7 H7 . . 116.8 ?
C7 C8 C1' . . 126.5(4) ?
C7 C8 H8 . . 116.8 ?
C1' C8 H8 . . 116.8 ?
C6' C1' C2' . . 116.9(4) ?
C6' C1' C8 . . 123.8(4) ?
C2' C1' C8 . . 119.3(4) ?
C3' C2' C1' . . 121.7(4) ?
C3' C2' H2' . . 119.1 ?
C1' C2' H2' . . 119.1 ?
C2' C3' C4' . . 120.8(4) ?
C2' C3' H3' . . 119.6 ?
C4' C3' H3' . . 119.6 ?
C3' C4' C5' . . 118.5(4) ?
C3' C4' S4' . . 116.4(3) ?
C5' C4' S4' . . 125.1(3) ?
C4' S4' C41' . . 104.2(2) ?
S4' C41' H41A . . 109.5 ?
S4' C41' H41B . . 109.5 ?
H41A C41' H41B . . 109.5 ?
S4' C41' H41C . . 109.5 ?
H41A C41' H41C . . 109.5 ?
H41B C41' H41C . . 109.5 ?
C6' C5' C4' . . 120.3(4) ?
C6' C5' H5' . . 119.9 ?
C4' C5' H5' . . 119.9 ?
C5' C6' C1' . . 121.8(4) ?
C5' C6' H6' . . 119.1 ?
C1' C6' H6' . . 119.1 ?

loop_
_geom_bond_atom_site_label_1
_geom_bond_atom_site_label_2
_geom_bond_site_symmetry_2
_geom_bond_distance
_geom_bond_publ_flag
C1 C6 . 1.391(5) ?
C1 C2 . 1.401(5) ?
C1 C7 . 1.472(5) ?
C2 C3 . 1.388(5) ?
C2 H2 . 0.9500 ?
C3 O3 . 1.375(4) ?
C3 C4 . 1.389(5) ?
O3 C31 . 1.424(4) ?
C31 H31A . 0.9800 ?
C31 H31B . 0.9800 ?
C31 H31C . 0.9800 ?
C4 C5 . 1.386(5) ?
C4 H4 . 0.9500 ?
C5 C6 . 1.395(5) ?
C5 H5 . 0.9500 ?
C6 H6 . 0.9500 ?
C7 C8 . 1.330(5) ?
C7 H7 . 0.9500 ?
C8 C1' . 1.470(5) ?
C8 H8 . 0.9500 ?
C1' C6' . 1.401(5) ?
C1' C2' . 1.402(5) ?
C2' C3' . 1.381(5) ?
C2' H2' . 0.9500 ?
C3' C4' . 1.393(5) ?
C3' H3' . 0.9500 ?
C4' C5' . 1.397(5) ?
C4' S4' . 1.757(4) ?
S4' C41' . 1.796(4) ?
C41' H41A . 0.9800 ?
C41' H41B . 0.9800 ?
C41' H41C . 0.9800 ?
C5' C6' . 1.390(5) ?
C5' H5' . 0.9500 ?
C6' H6' . 0.9500 ?

loop_
_geom_torsion_atom_site_label_1
_geom_torsion_atom_site_label_2
_geom_torsion_atom_site_label_3
_geom_torsion_atom_site_label_4
_geom_torsion_site_symmetry_1
_geom_torsion_site_symmetry_2
_geom_torsion_site_symmetry_3
_geom_torsion_site_symmetry_4
_geom_torsion
_geom_torsion_publ_flag
C6 C1 C2 C3 . . . . 1.2(5) ?
C7 C1 C2 C3 . . . . -179.2(3) ?
C1 C2 C3 O3 . . . . 179.5(3) ?
C1 C2 C3 C4 . . . . -0.6(6) ?
C2 C3 O3 C31 . . . . 6.1(5) ?
C4 C3 O3 C31 . . . . -173.8(3) ?
O3 C3 C4 C5 . . . . -180.0(3) ?
C2 C3 C4 C5 . . . . 0.2(6) ?
C3 C4 C5 C6 . . . . -0.3(6) ?
C2 C1 C6 C5 . . . . -1.2(5) ?
C7 C1 C6 C5 . . . . 179.2(4) ?
C4 C5 C6 C1 . . . . 0.8(6) ?
C6 C1 C7 C8 . . . . -6.7(6) ?
C2 C1 C7 C8 . . . . 173.8(4) ?
C1 C7 C8 C1' . . . . -179.1(4) ?
C7 C8 C1' C6' . . . . 5.3(6) ?
C7 C8 C1' C2' . . . . -175.2(4) ?
C6' C1' C2' C3' . . . . -0.1(6) ?
C8 C1' C2' C3' . . . . -179.6(4) ?
C1' C2' C3' C4' . . . . 1.0(6) ?
C2' C3' C4' C5' . . . . -1.2(5) ?
C2' C3' C4' S4' . . . . 177.9(3) ?
C3' C4' S4' C41' . . . . -177.2(3) ?
C5' C4' S4' C41' . . . . 1.9(4) ?
C3' C4' C5' C6' . . . . 0.5(5) ?
S4' C4' C5' C6' . . . . -178.5(3) ?
C4' C5' C6' C1' . . . . 0.4(6) ?
C2' C1' C6' C5' . . . . -0.6(6) ?
C8 C1' C6' C5' . . . . 178.9(4) ?

_cod_database_fobs_code 2022519
